data_7242716
loop_
_publ_author_name
'Shen, Nan'
'Liang, Jing'
'Qu, Xiaoni'
'Liu, Sha'
'Zhu, Lin'
'Zhang, Sheng'
'Chen, Ling'
'Zhang, Jiangwei'
'Hu, Dengwei'
'Yin, Bing'

_publ_section_title
;
 The influence of organic bases and substituted groups on coordination
 structures affording two mononuclear Dy(iii) single-molecule magnets
 (SMMs) and a novel Dy(iii)--K(i) compound with unusually coordinated
 fluorine atoms
;
_journal_issue 22
_journal_name_full CrystEngComm
_journal_page_first 4013
_journal_page_last 4027
_journal_paper_doi 10.1039/D1CE00431J
_journal_volume 23
_journal_year 2021
_chemical_formula_sum 'C45 H36 Dy F9 N2 O6'
_chemical_formula_weight 1034.26
_space_group_IT_number 14
_space_group_name_Hall '-P 2yn'
_space_group_name_H-M_alt 'P 1 21/n 1'
_symmetry_cell_setting monoclinic
_symmetry_space_group_name_H-M 'P 1 21/n 1'
_atom_sites_solution_hydrogens geom
_atom_sites_solution_primary direct
_atom_sites_solution_secondary difmap
_audit_creation_method SHELXL-97
_audit_update_record
;
2021-04-23 deposited with the CCDC.	2021-04-26 downloaded from the CCDC.
;
_cell_angle_alpha 90.00
_cell_angle_beta 103.836(6)
_cell_angle_gamma 90.00
_cell_formula_units_Z 4
_cell_length_a 11.4747(7)
_cell_length_b 26.5116(14)
_cell_length_c 15.3274(9)
_cell_measurement_reflns_used 2016
_cell_measurement_temperature 293(2)
_cell_measurement_theta_max 48.2010
_cell_measurement_theta_min 3.3910
_cell_volume 4527.5(5)
_computing_structure_refinement 'SHELXL-97 (Sheldrick, 1997)'
_computing_structure_solution 'SHELXS-97 (Sheldrick, 1990)'
_diffrn_ambient_temperature 293(2)
_diffrn_measured_fraction_theta_full 0.999
_diffrn_measured_fraction_theta_max 0.999
_diffrn_measurement_device_type 'Xcalibur, Eos, Gemini'
_diffrn_radiation_monochromator graphite
_diffrn_radiation_source 'fine-focus sealed tube'
_diffrn_radiation_type CuK\a
_diffrn_radiation_wavelength 1.54184
_diffrn_reflns_av_R_equivalents 0.0956
_diffrn_reflns_av_sigmaI/netI 0.1614
_diffrn_reflns_limit_h_max 13
_diffrn_reflns_limit_h_min -13
_diffrn_reflns_limit_k_max 14
_diffrn_reflns_limit_k_min -31
_diffrn_reflns_limit_l_max 18
_diffrn_reflns_limit_l_min -18
_diffrn_reflns_number 15990
_diffrn_reflns_theta_full 67.25
_diffrn_reflns_theta_max 67.25
_diffrn_reflns_theta_min 3.33
_exptl_absorpt_coefficient_mu 9.579
_exptl_absorpt_correction_T_max 0.5536
_exptl_absorpt_correction_T_min 0.5145
_exptl_absorpt_correction_type multi-scan
_exptl_absorpt_process_details sadabs
_exptl_crystal_colour white
_exptl_crystal_density_diffrn 1.517
_exptl_crystal_density_method 'not measured'
_exptl_crystal_description block
_exptl_crystal_F_000 2060
_exptl_crystal_size_max 0.08
_exptl_crystal_size_mid 0.07
_exptl_crystal_size_min 0.07
_refine_diff_density_max 1.638
_refine_diff_density_min -1.166
_refine_diff_density_rms 0.109
_refine_ls_extinction_coef 0.00091(9)
_refine_ls_extinction_expression Fc^*^=kFc[1+0.001xFc^2^\l^3^/sin(2\q)]^-1/4^
_refine_ls_extinction_method SHELXL
_refine_ls_goodness_of_fit_ref 0.999
_refine_ls_hydrogen_treatment constr
_refine_ls_matrix_type full
_refine_ls_number_parameters 574
_refine_ls_number_reflns 8107
_refine_ls_number_restraints 1704
_refine_ls_restrained_S_all 0.959
_refine_ls_R_factor_all 0.1743
_refine_ls_R_factor_gt 0.0880
_refine_ls_shift/su_max 0.000
_refine_ls_shift/su_mean 0.000
_refine_ls_structure_factor_coef Fsqd
_refine_ls_weighting_details 'calc w=1/[\s^2^(Fo^2^)+(0.1036P)^2^+0.0000P] where P=(Fo^2^+2Fc^2^)/3'
_refine_ls_weighting_scheme calc
_refine_ls_wR_factor_gt 0.1966
_refine_ls_wR_factor_ref 0.2830
_reflns_number_gt 3375
_reflns_number_total 8107
_reflns_threshold_expression >2sigma(I)
_cod_data_source_file d1ce00431j2.cif
_cod_data_source_block exp_8454
_cod_depositor_comments 'Adding full bibliography for 7242716--7242718.cif.'
_cod_original_sg_symbol_H-M P21/n
_cod_database_code 7242716

loop_
_symmetry_equiv_pos_as_xyz
'x, y, z'
'-x+1/2, y+1/2, -z+1/2'
'-x, -y, -z'
'x-1/2, -y-1/2, z-1/2'

loop_
_atom_site_label
_atom_site_type_symbol
_atom_site_fract_x
_atom_site_fract_y
_atom_site_fract_z
_atom_site_U_iso_or_equiv
_atom_site_adp_type
_atom_site_occupancy
_atom_site_symmetry_multiplicity
_atom_site_calc_flag
_atom_site_refinement_flags
_atom_site_disorder_assembly
_atom_site_disorder_group
Dy1 Dy 0.71356(7) 0.31591(3) 0.31462(5) 0.0650(3) Uani 1 1 d U . .
F1 F 0.4767(9) 0.1344(4) 0.3558(8) 0.145(4) Uani 1 1 d U . .
F2 F 0.4261(9) 0.2060(4) 0.3939(7) 0.126(3) Uani 1 1 d U . .
F3 F 0.3729(8) 0.1819(3) 0.2623(8) 0.122(3) Uani 1 1 d U . .
F4 F 0.8885(8) 0.4007(4) 0.0291(7) 0.129(3) Uani 1 1 d U . .
F5 F 0.9710(8) 0.3366(4) 0.0948(7) 0.125(3) Uani 1 1 d U . .
F6 F 0.9867(9) 0.4047(4) 0.1627(8) 0.142(3) Uani 1 1 d U . .
F7 F 0.4266(11) 0.3845(5) 0.4812(9) 0.171(4) Uani 1 1 d U . .
F8 F 0.3445(10) 0.4033(5) 0.3537(9) 0.167(4) Uani 1 1 d U . .
F9 F 0.4224(9) 0.4600(4) 0.4433(9) 0.166(4) Uani 1 1 d U . .
N1 N 0.7353(9) 0.2841(4) 0.4726(7) 0.071(2) Uani 1 1 d U . .
N2 N 0.9246(9) 0.3081(4) 0.4119(7) 0.068(2) Uani 1 1 d U . .
O1 O 0.5681(7) 0.2533(3) 0.3027(6) 0.075(2) Uani 1 1 d U . .
O2 O 0.7968(8) 0.2401(3) 0.2827(6) 0.079(2) Uani 1 1 d U . .
O3 O 0.8231(8) 0.3348(3) 0.2077(6) 0.076(2) Uani 1 1 d U . .
O4 O 0.5801(8) 0.3455(4) 0.1865(7) 0.086(2) Uani 1 1 d U . .
O5 O 0.5674(8) 0.3592(3) 0.3672(6) 0.082(2) Uani 1 1 d U . .
O6 O 0.7772(8) 0.3984(3) 0.3422(6) 0.0773(19) Uani 1 1 d U . .
C1 C 0.4674(15) 0.1809(6) 0.3326(13) 0.092(4) Uani 1 1 d U . .
C2 C 0.5761(12) 0.2057(5) 0.3123(10) 0.076(3) Uani 1 1 d U . .
C3 C 0.6685(13) 0.1756(5) 0.3076(10) 0.087(3) Uani 1 1 d U . .
H3 H 0.6606 0.1412 0.3165 0.104 Uiso 1 1 calc R . .
C4 C 0.7780(13) 0.1931(5) 0.2897(11) 0.081(3) Uani 1 1 d U . .
C5 C 0.8751(14) 0.1578(6) 0.2820(11) 0.093(3) Uani 1 1 d U . .
C6 C 0.9876(14) 0.1759(6) 0.3015(12) 0.102(3) Uani 1 1 d U . .
H6 H 1.0027 0.2096 0.3164 0.122 Uiso 1 1 calc R . .
C7 C 1.0825(16) 0.1426(6) 0.2990(12) 0.116(4) Uani 1 1 d U . .
H7 H 1.1613 0.1539 0.3175 0.140 Uiso 1 1 calc R . .
C8 C 1.0613(16) 0.0950(7) 0.2704(13) 0.118(4) Uani 1 1 d U . .
C9 C 0.9464(14) 0.0764(6) 0.2496(12) 0.111(4) Uani 1 1 d U . .
H9 H 0.9314 0.0427 0.2336 0.134 Uiso 1 1 calc R . .
C10 C 0.8535(14) 0.1091(6) 0.2532(11) 0.101(3) Uani 1 1 d U . .
H10 H 0.7747 0.0977 0.2357 0.121 Uiso 1 1 calc R . .
C11 C 0.9095(14) 0.3761(6) 0.1060(11) 0.087(3) Uani 1 1 d U . .
C12 C 0.8016(13) 0.3638(6) 0.1419(10) 0.083(3) Uani 1 1 d U . .
C13 C 0.6926(12) 0.3864(5) 0.0983(10) 0.085(3) Uani 1 1 d U . .
H13 H 0.6917 0.4091 0.0518 0.102 Uiso 1 1 calc R . .
C14 C 0.5842(13) 0.3757(6) 0.1232(11) 0.088(3) Uani 1 1 d U . .
C15 C 0.4733(14) 0.4000(6) 0.0790(11) 0.092(3) Uani 1 1 d U . .
C16 C 0.4570(13) 0.4248(6) -0.0017(11) 0.103(3) Uani 1 1 d U . .
H16 H 0.5186 0.4252 -0.0317 0.124 Uiso 1 1 calc R . .
C17 C 0.3498(14) 0.4494(6) -0.0390(12) 0.110(4) Uani 1 1 d U . .
H17 H 0.3455 0.4690 -0.0899 0.132 Uiso 1 1 calc R . .
C18 C 0.2546(14) 0.4464(6) -0.0064(12) 0.105(4) Uani 1 1 d U . .
C19 C 0.2685(14) 0.4221(6) 0.0731(13) 0.115(4) Uani 1 1 d U . .
H19 H 0.2046 0.4212 0.1006 0.138 Uiso 1 1 calc R . .
C20 C 0.3745(13) 0.3985(6) 0.1146(11) 0.103(3) Uani 1 1 d U . .
H20 H 0.3790 0.3812 0.1681 0.124 Uiso 1 1 calc R . .
C21 C 0.1326(13) 0.4706(6) -0.0499(12) 0.136(6) Uani 1 1 d U . .
H21A H 0.1135 0.4955 -0.0101 0.205 Uiso 1 1 calc R . .
H21B H 0.0716 0.4451 -0.0613 0.205 Uiso 1 1 calc R . .
H21C H 0.1367 0.4863 -0.1056 0.205 Uiso 1 1 calc R . .
C22 C 0.4417(17) 0.4156(7) 0.4178(15) 0.106(4) Uani 1 1 d U . .
C23 C 0.5532(13) 0.4033(6) 0.3899(10) 0.087(3) Uani 1 1 d U . .
C24 C 0.6329(12) 0.4437(5) 0.3929(10) 0.090(3) Uani 1 1 d U . .
H24 H 0.6116 0.4750 0.4116 0.108 Uiso 1 1 calc R . .
C25 C 0.7423(13) 0.4393(5) 0.3694(10) 0.082(3) Uani 1 1 d U . .
C26 C 0.8289(13) 0.4827(5) 0.3778(10) 0.080(3) Uani 1 1 d U . .
C27 C 0.9148(13) 0.4805(5) 0.3297(10) 0.092(3) Uani 1 1 d U . .
H27 H 0.9177 0.4530 0.2925 0.111 Uiso 1 1 calc R . .
C28 C 0.9987(14) 0.5198(5) 0.3363(10) 0.096(3) Uani 1 1 d U . .
H28 H 1.0568 0.5184 0.3032 0.115 Uiso 1 1 calc R . .
C29 C 0.9950(14) 0.5610(5) 0.3925(10) 0.085(3) Uani 1 1 d U . .
C30 C 0.9079(14) 0.5627(5) 0.4368(10) 0.094(3) Uani 1 1 d U . .
H30 H 0.9037 0.5904 0.4730 0.113 Uiso 1 1 calc R . .
C31 C 0.8233(13) 0.5245(5) 0.4307(10) 0.090(3) Uani 1 1 d U . .
H31 H 0.7633 0.5270 0.4620 0.108 Uiso 1 1 calc R . .
C32 C 1.0880(14) 0.6020(5) 0.4029(10) 0.107(5) Uani 1 1 d U . .
H32A H 1.0495 0.6335 0.3829 0.160 Uiso 1 1 calc R . .
H32B H 1.1441 0.5939 0.3675 0.160 Uiso 1 1 calc R . .
H32C H 1.1298 0.6047 0.4650 0.160 Uiso 1 1 calc R . .
C33 C 0.6404(11) 0.2774(5) 0.5074(9) 0.075(3) Uani 1 1 d U . .
H33 H 0.5670 0.2901 0.4755 0.090 Uiso 1 1 calc R . .
C34 C 0.6434(12) 0.2527(5) 0.5878(9) 0.077(3) Uani 1 1 d U . .
H34 H 0.5740 0.2489 0.6084 0.092 Uiso 1 1 calc R . .
C35 C 0.7502(12) 0.2344(5) 0.6356(9) 0.073(3) Uani 1 1 d U . .
C36 C 0.8505(11) 0.2405(5) 0.6023(9) 0.072(3) Uani 1 1 d U . .
H36 H 0.9232 0.2265 0.6326 0.086 Uiso 1 1 calc R . .
C37 C 0.8434(11) 0.2673(5) 0.5240(9) 0.070(2) Uani 1 1 d U . .
C38 C 0.9482(11) 0.2807(5) 0.4897(9) 0.065(2) Uani 1 1 d U . .
C39 C 1.0638(11) 0.2680(5) 0.5354(9) 0.070(3) Uani 1 1 d U . .
H39 H 1.0764 0.2487 0.5874 0.084 Uiso 1 1 calc R . .
C40 C 1.1614(11) 0.2842(5) 0.5034(9) 0.072(3) Uani 1 1 d U . .
C41 C 1.1363(11) 0.3136(4) 0.4247(9) 0.068(3) Uani 1 1 d U . .
H41 H 1.1990 0.3265 0.4025 0.081 Uiso 1 1 calc R . .
C42 C 1.0212(11) 0.3234(5) 0.3813(9) 0.068(2) Uani 1 1 d U . .
H42 H 1.0073 0.3414 0.3278 0.081 Uiso 1 1 calc R . .
C43 C 0.7573(13) 0.2059(6) 0.7230(10) 0.098(4) Uani 1 1 d U . .
H43A H 0.7103 0.2231 0.7578 0.147 Uiso 1 1 calc R . .
H43B H 0.8393 0.2042 0.7566 0.147 Uiso 1 1 calc R . .
H43C H 0.7267 0.1723 0.7098 0.147 Uiso 1 1 calc R . .
C44 C 1.2894(11) 0.2718(6) 0.5510(10) 0.099(5) Uani 1 1 d U . .
H44A H 1.2903 0.2548 0.6064 0.149 Uiso 1 1 calc R . .
H44B H 1.3351 0.3024 0.5633 0.149 Uiso 1 1 calc R . .
H44C H 1.3240 0.2503 0.5134 0.149 Uiso 1 1 calc R . .
C45 C 1.1665(16) 0.0591(7) 0.2685(15) 0.159(7) Uani 1 1 d U . .
H45A H 1.2400 0.0779 0.2797 0.238 Uiso 1 1 calc R . .
H45B H 1.1530 0.0433 0.2105 0.238 Uiso 1 1 calc R . .
H45C H 1.1718 0.0337 0.3139 0.238 Uiso 1 1 calc R . .

loop_
_atom_site_aniso_label
_atom_site_aniso_U_11
_atom_site_aniso_U_22
_atom_site_aniso_U_33
_atom_site_aniso_U_23
_atom_site_aniso_U_13
_atom_site_aniso_U_12
Dy1 0.0620(5) 0.0646(5) 0.0705(5) 0.0004(4) 0.0202(4) -0.0015(4)
F1 0.129(7) 0.103(7) 0.219(10) 0.054(7) 0.075(7) 0.001(6)
F2 0.123(7) 0.143(7) 0.129(7) -0.039(6) 0.065(6) -0.041(6)
F3 0.083(6) 0.134(7) 0.149(8) 0.020(6) 0.029(6) -0.023(5)
F4 0.112(6) 0.157(8) 0.139(7) 0.054(7) 0.071(6) 0.022(6)
F5 0.115(7) 0.115(6) 0.167(8) 0.011(6) 0.078(6) 0.034(6)
F6 0.122(7) 0.175(8) 0.152(8) -0.032(7) 0.078(6) -0.040(7)
F7 0.169(9) 0.193(9) 0.190(9) 0.033(8) 0.123(7) 0.021(8)
F8 0.102(7) 0.202(9) 0.207(10) -0.048(8) 0.060(7) 0.012(7)
F9 0.135(8) 0.132(8) 0.267(11) -0.055(8) 0.117(7) 0.004(7)
N1 0.068(4) 0.075(4) 0.074(4) 0.000(4) 0.027(4) -0.007(4)
N2 0.060(4) 0.076(4) 0.072(4) 0.000(4) 0.023(4) -0.003(4)
O1 0.066(4) 0.074(4) 0.091(4) -0.003(4) 0.029(4) -0.004(4)
O2 0.077(4) 0.070(4) 0.093(4) -0.007(4) 0.029(4) -0.005(4)
O3 0.075(4) 0.079(4) 0.080(4) 0.008(4) 0.029(4) 0.011(4)
O4 0.074(4) 0.090(4) 0.099(4) 0.005(4) 0.031(4) 0.002(4)
O5 0.075(4) 0.073(4) 0.106(5) -0.005(4) 0.040(4) -0.001(4)
O6 0.079(4) 0.074(4) 0.086(4) -0.003(4) 0.034(3) -0.003(4)
C1 0.086(7) 0.079(7) 0.115(8) -0.005(7) 0.034(7) -0.004(7)
C2 0.072(5) 0.074(5) 0.089(5) -0.004(5) 0.030(5) -0.011(5)
C3 0.081(5) 0.077(5) 0.107(6) -0.007(5) 0.035(5) -0.008(5)
C4 0.075(5) 0.073(5) 0.103(5) -0.010(5) 0.037(5) 0.003(5)
C5 0.083(6) 0.073(6) 0.125(6) -0.014(6) 0.033(6) 0.000(5)
C6 0.086(6) 0.081(6) 0.144(7) -0.023(6) 0.039(6) 0.005(6)
C7 0.100(7) 0.095(7) 0.161(8) -0.027(7) 0.046(7) -0.002(6)
C8 0.098(7) 0.096(7) 0.168(9) -0.028(7) 0.045(7) 0.008(7)
C9 0.093(7) 0.090(7) 0.155(8) -0.031(7) 0.037(7) 0.002(6)
C10 0.090(6) 0.080(6) 0.139(7) -0.026(6) 0.040(6) 0.002(6)
C11 0.085(7) 0.094(8) 0.090(8) 0.016(7) 0.037(7) 0.014(7)
C12 0.080(5) 0.084(6) 0.089(6) 0.003(5) 0.032(5) 0.002(5)
C13 0.077(5) 0.088(5) 0.095(5) 0.022(5) 0.033(5) 0.012(5)
C14 0.078(5) 0.092(5) 0.100(6) 0.016(5) 0.030(5) 0.011(5)
C15 0.083(6) 0.101(6) 0.097(6) 0.020(6) 0.032(5) 0.016(6)
C16 0.081(6) 0.115(7) 0.118(7) 0.027(6) 0.031(6) 0.029(6)
C17 0.094(7) 0.118(7) 0.116(7) 0.038(7) 0.021(7) 0.032(7)
C18 0.084(7) 0.108(7) 0.122(8) 0.039(7) 0.020(7) 0.023(7)
C19 0.084(7) 0.124(7) 0.138(8) 0.032(7) 0.029(7) 0.026(7)
C20 0.085(6) 0.113(6) 0.115(7) 0.031(6) 0.028(6) 0.016(6)
C21 0.096(11) 0.120(12) 0.172(14) 0.034(11) -0.010(11) 0.021(10)
C22 0.096(7) 0.098(8) 0.141(8) -0.014(7) 0.062(7) -0.010(7)
C23 0.082(6) 0.086(6) 0.109(6) -0.007(6) 0.055(5) -0.001(5)
C24 0.085(5) 0.082(5) 0.117(6) -0.006(5) 0.053(5) -0.003(5)
C25 0.088(5) 0.070(5) 0.096(6) -0.007(5) 0.040(5) -0.002(5)
C26 0.090(6) 0.066(5) 0.096(6) -0.010(5) 0.044(5) -0.016(5)
C27 0.100(6) 0.079(6) 0.109(6) -0.009(6) 0.046(6) -0.022(5)
C28 0.109(7) 0.084(6) 0.105(7) -0.013(6) 0.044(6) -0.029(6)
C29 0.103(7) 0.070(6) 0.087(7) -0.010(6) 0.034(6) -0.025(6)
C30 0.108(7) 0.077(7) 0.102(7) -0.023(6) 0.037(6) -0.025(6)
C31 0.100(6) 0.075(6) 0.102(6) -0.020(5) 0.039(6) -0.014(5)
C32 0.138(12) 0.079(9) 0.102(10) 0.006(8) 0.028(9) -0.036(9)
C33 0.065(5) 0.082(5) 0.082(5) -0.004(5) 0.028(4) -0.004(5)
C34 0.065(6) 0.089(6) 0.081(6) 0.001(6) 0.025(5) -0.016(6)
C35 0.069(6) 0.077(6) 0.076(6) 0.008(5) 0.023(5) -0.005(5)
C36 0.063(5) 0.075(5) 0.078(6) -0.006(5) 0.019(5) -0.011(5)
C37 0.066(5) 0.073(5) 0.075(5) -0.002(4) 0.024(4) -0.005(4)
C38 0.060(5) 0.069(5) 0.070(5) 0.001(4) 0.024(4) -0.008(4)
C39 0.064(5) 0.079(6) 0.068(5) 0.003(5) 0.021(5) -0.005(5)
C40 0.062(6) 0.073(6) 0.079(6) -0.002(5) 0.016(5) -0.002(5)
C41 0.058(5) 0.075(6) 0.074(6) 0.004(5) 0.021(5) -0.006(5)
C42 0.062(5) 0.079(5) 0.068(5) 0.007(5) 0.027(4) -0.011(5)
C43 0.098(9) 0.099(9) 0.100(10) 0.027(8) 0.030(8) -0.023(8)
C44 0.068(8) 0.133(11) 0.095(10) 0.013(9) 0.016(8) 0.006(9)
C45 0.133(12) 0.119(12) 0.236(15) -0.027(13) 0.065(12) 0.031(11)

loop_
_atom_type_symbol
_atom_type_description
_atom_type_scat_dispersion_real
_atom_type_scat_dispersion_imag
_atom_type_scat_source
C C 0.0181 0.0091 'International Tables Vol C Tables 4.2.6.8 and 6.1.1.4'
H H 0.0000 0.0000 'International Tables Vol C Tables 4.2.6.8 and 6.1.1.4'
O O 0.0492 0.0322 'International Tables Vol C Tables 4.2.6.8 and 6.1.1.4'
Dy Dy -9.8046 9.8477 'International Tables Vol C Tables 4.2.6.8 and 6.1.1.4'
F F 0.0727 0.0534 'International Tables Vol C Tables 4.2.6.8 and 6.1.1.4'
N N 0.0311 0.0180 'International Tables Vol C Tables 4.2.6.8 and 6.1.1.4'

loop_
_geom_angle_atom_site_label_1
_geom_angle_atom_site_label_2
_geom_angle_atom_site_label_3
_geom_angle
_geom_angle_site_symmetry_1
_geom_angle_site_symmetry_3
_geom_angle_publ_flag
O6 Dy1 O4 87.2(3) . . ?
O6 Dy1 O2 136.7(3) . . ?
O4 Dy1 O2 109.6(3) . . ?
O6 Dy1 O5 72.1(3) . . ?
O4 Dy1 O5 75.0(3) . . ?
O2 Dy1 O5 149.8(3) . . ?
O6 Dy1 O1 151.3(3) . . ?
O4 Dy1 O1 81.9(3) . . ?
O2 Dy1 O1 72.0(3) . . ?
O5 Dy1 O1 79.4(3) . . ?
O6 Dy1 O3 74.2(3) . . ?
O4 Dy1 O3 72.0(3) . . ?
O2 Dy1 O3 73.9(3) . . ?
O5 Dy1 O3 133.4(3) . . ?
O1 Dy1 O3 126.3(3) . . ?
O6 Dy1 N1 100.7(3) . . ?
O4 Dy1 N1 145.1(3) . . ?
O2 Dy1 N1 87.8(3) . . ?
O5 Dy1 N1 75.3(3) . . ?
O1 Dy1 N1 75.0(3) . . ?
O3 Dy1 N1 142.8(3) . . ?
O6 Dy1 N2 75.8(3) . . ?
O4 Dy1 N2 150.6(3) . . ?
O2 Dy1 N2 70.7(3) . . ?
O5 Dy1 N2 120.2(3) . . ?
O1 Dy1 N2 123.7(3) . . ?
O3 Dy1 N2 80.3(3) . . ?
N1 Dy1 N2 63.0(3) . . ?
C33 N1 C37 116.0(12) . . ?
C33 N1 Dy1 121.8(9) . . ?
C37 N1 Dy1 121.9(8) . . ?
C42 N2 C38 116.8(11) . . ?
C42 N2 Dy1 121.0(9) . . ?
C38 N2 Dy1 121.3(8) . . ?
C2 O1 Dy1 131.9(9) . . ?
C4 O2 Dy1 137.8(9) . . ?
C12 O3 Dy1 131.5(9) . . ?
C14 O4 Dy1 136.4(9) . . ?
C23 O5 Dy1 135.7(9) . . ?
C25 O6 Dy1 139.6(9) . . ?
F1 C1 F2 107.8(16) . . ?
F1 C1 F3 103.9(14) . . ?
F2 C1 F3 101.8(13) . . ?
F1 C1 C2 117.3(15) . . ?
F2 C1 C2 112.4(13) . . ?
F3 C1 C2 112.2(15) . . ?
O1 C2 C3 128.4(14) . . ?
O1 C2 C1 114.5(13) . . ?
C3 C2 C1 117.1(14) . . ?
C2 C3 C4 124.0(14) . . ?
O2 C4 C3 120.8(13) . . ?
O2 C4 C5 117.7(13) . . ?
C3 C4 C5 121.5(14) . . ?
C6 C5 C10 119.9(15) . . ?
C6 C5 C4 117.3(14) . . ?
C10 C5 C4 122.8(15) . . ?
C5 C6 C7 118.6(15) . . ?
C8 C7 C6 121.2(17) . . ?
C7 C8 C9 120.3(17) . . ?
C7 C8 C45 120.5(17) . . ?
C9 C8 C45 119.0(16) . . ?
C8 C9 C10 118.1(16) . . ?
C5 C10 C9 121.5(16) . . ?
F5 C11 F4 105.6(13) . . ?
F5 C11 F6 104.5(13) . . ?
F4 C11 F6 104.7(14) . . ?
F5 C11 C12 113.3(14) . . ?
F4 C11 C12 116.3(14) . . ?
F6 C11 C12 111.4(14) . . ?
O3 C12 C13 129.1(14) . . ?
O3 C12 C11 114.1(13) . . ?
C13 C12 C11 116.8(14) . . ?
C12 C13 C14 121.7(14) . . ?
O4 C14 C13 122.0(14) . . ?
O4 C14 C15 116.9(14) . . ?
C13 C14 C15 121.1(15) . . ?
C20 C15 C16 115.2(15) . . ?
C20 C15 C14 121.3(15) . . ?
C16 C15 C14 123.5(15) . . ?
C15 C16 C17 120.7(16) . . ?
C18 C17 C16 123.7(17) . . ?
C17 C18 C19 116.2(16) . . ?
C17 C18 C21 124.5(17) . . ?
C19 C18 C21 119.2(16) . . ?
C18 C19 C20 122.2(17) . . ?
C15 C20 C19 121.6(16) . . ?
F9 C22 F7 106.8(17) . . ?
F9 C22 F8 105.9(17) . . ?
F7 C22 F8 98.9(15) . . ?
F9 C22 C23 121.2(16) . . ?
F7 C22 C23 110.5(16) . . ?
F8 C22 C23 111.1(16) . . ?
O5 C23 C24 126.8(13) . . ?
O5 C23 C22 118.0(14) . . ?
C24 C23 C22 115.2(14) . . ?
C25 C24 C23 123.3(14) . . ?
O6 C25 C24 122.4(13) . . ?
O6 C25 C26 115.4(12) . . ?
C24 C25 C26 122.1(13) . . ?
C27 C26 C31 119.5(13) . . ?
C27 C26 C25 117.8(13) . . ?
C31 C26 C25 122.7(13) . . ?
C26 C27 C28 120.0(15) . . ?
C29 C28 C27 120.1(15) . . ?
C30 C29 C28 118.4(14) . . ?
C30 C29 C32 121.3(14) . . ?
C28 C29 C32 120.3(14) . . ?
C29 C30 C31 122.5(14) . . ?
C26 C31 C30 119.5(14) . . ?
N1 C33 C34 124.7(13) . . ?
C35 C34 C33 118.4(13) . . ?
C34 C35 C36 118.9(13) . . ?
C34 C35 C43 120.3(13) . . ?
C36 C35 C43 120.8(13) . . ?
C35 C36 C37 120.2(13) . . ?
N1 C37 C36 121.5(12) . . ?
N1 C37 C38 114.9(12) . . ?
C36 C37 C38 123.6(13) . . ?
N2 C38 C39 122.4(11) . . ?
N2 C38 C37 115.6(11) . . ?
C39 C38 C37 121.9(12) . . ?
C38 C39 C40 120.0(13) . . ?
C39 C40 C41 117.1(12) . . ?
C39 C40 C44 122.2(13) . . ?
C41 C40 C44 120.7(12) . . ?
C42 C41 C40 120.2(12) . . ?
C41 C42 N2 123.5(12) . . ?

loop_
_geom_bond_atom_site_label_1
_geom_bond_atom_site_label_2
_geom_bond_distance
_geom_bond_site_symmetry_2
_geom_bond_publ_flag
Dy1 O6 2.313(9) . ?
Dy1 O4 2.319(10) . ?
Dy1 O2 2.328(9) . ?
Dy1 O5 2.329(9) . ?
Dy1 O1 2.331(8) . ?
Dy1 O3 2.346(9) . ?
Dy1 N1 2.519(10) . ?
Dy1 N2 2.530(10) . ?
F1 C1 1.281(16) . ?
F2 C1 1.328(17) . ?
F3 C1 1.334(18) . ?
F4 C11 1.318(15) . ?
F5 C11 1.297(16) . ?
F6 C11 1.322(17) . ?
F7 C22 1.317(19) . ?
F8 C22 1.34(2) . ?
F9 C22 1.276(17) . ?
N1 C33 1.333(14) . ?
N1 C37 1.375(15) . ?
N2 C42 1.365(14) . ?
N2 C38 1.368(15) . ?
O1 C2 1.271(14) . ?
O2 C4 1.272(14) . ?
O3 C12 1.244(15) . ?
O4 C14 1.266(15) . ?
O5 C23 1.241(15) . ?
O6 C25 1.259(14) . ?
C1 C2 1.507(19) . ?
C2 C3 1.342(18) . ?
C3 C4 1.426(19) . ?
C4 C5 1.482(18) . ?
C5 C6 1.342(19) . ?
C5 C10 1.368(18) . ?
C6 C7 1.409(19) . ?
C7 C8 1.34(2) . ?
C8 C9 1.37(2) . ?
C8 C45 1.54(2) . ?
C9 C10 1.385(18) . ?
C11 C12 1.506(18) . ?
C12 C13 1.404(18) . ?
C13 C14 1.415(18) . ?
C14 C15 1.444(18) . ?
C15 C20 1.371(18) . ?
C15 C16 1.373(19) . ?
C16 C17 1.388(18) . ?
C17 C18 1.31(2) . ?
C18 C19 1.35(2) . ?
C18 C21 1.539(19) . ?
C19 C20 1.379(18) . ?
C22 C23 1.479(19) . ?
C23 C24 1.402(18) . ?
C24 C25 1.391(16) . ?
C25 C26 1.507(17) . ?
C26 C27 1.366(17) . ?
C26 C31 1.383(16) . ?
C27 C28 1.406(17) . ?
C28 C29 1.398(18) . ?
C29 C30 1.336(18) . ?
C29 C32 1.504(17) . ?
C30 C31 1.391(17) . ?
C33 C34 1.388(16) . ?
C34 C35 1.359(16) . ?
C35 C36 1.376(16) . ?
C35 C43 1.523(17) . ?
C36 C37 1.380(17) . ?
C37 C38 1.466(16) . ?
C38 C39 1.386(16) . ?
C39 C40 1.393(16) . ?
C40 C41 1.407(16) . ?
C40 C44 1.512(16) . ?
C41 C42 1.354(16) . ?
